data_7064224
loop_
_publ_author_name
'Zhang, Yichi'
'Wu, Qingling'
'Zhang, Qingxiao'
'Zhao, Yang'
'Wang, Qilin'

_publ_section_title
;
 Catalyst-controlled divergent synthesis of 2,8-dioxabicyclo[3.3.1]nonanes
 and benzo[c]chromen-6-ones
;
_journal_issue 8
_journal_name_full 'New Journal of Chemistry'
_journal_page_first 3580
_journal_page_last 3584
_journal_paper_doi 10.1039/D5NJ04524J
_journal_volume 50
_journal_year 2026
_chemical_formula_moiety 'C21 H14 O4'
_chemical_formula_sum 'C21 H14 O4'
_chemical_formula_weight 330.32
_space_group_crystal_system monoclinic
_space_group_IT_number 14
_space_group_name_Hall '-P 2yn'
_space_group_name_H-M_alt 'P 1 21/n 1'
_atom_sites_solution_hydrogens geom
_atom_sites_solution_primary dual
_audit_creation_date 2019-05-14
_audit_creation_method
;
Olex2 1.2
(compiled 2018.05.29 svn.r3508 for OlexSys, GUI svn.r5506)
;
_audit_update_record
;
2025-11-14 deposited with the CCDC.	2026-02-02 downloaded from the CCDC.
;
_cell_angle_alpha 90
_cell_angle_beta 97.165(3)
_cell_angle_gamma 90
_cell_formula_units_Z 4
_cell_length_a 9.4615(3)
_cell_length_b 7.4413(3)
_cell_length_c 22.9597(7)
_cell_measurement_reflns_used 2098
_cell_measurement_temperature 293(2)
_cell_measurement_theta_max 70.1940
_cell_measurement_theta_min 4.8650
_cell_volume 1603.87(10)
_computing_cell_refinement
;
CrysAlisPro, Agilent Technologies,
Version 1.171.37.35 (release 13-08-2014 CrysAlis171 .NET)
(compiled Aug 13 2014,18:06:01)
;
_computing_data_collection
;
CrysAlisPro, Agilent Technologies,
Version 1.171.37.35 (release 13-08-2014 CrysAlis171 .NET)
(compiled Aug 13 2014,18:06:01)
;
_computing_data_reduction
;
CrysAlisPro, Agilent Technologies,
Version 1.171.37.35 (release 13-08-2014 CrysAlis171 .NET)
(compiled Aug 13 2014,18:06:01)
;
_computing_molecular_graphics 'Olex2 (Dolomanov et al., 2009)'
_computing_publication_material 'Olex2 (Dolomanov et al., 2009)'
_computing_structure_refinement 'ShelXL (Sheldrick, 2015)'
_computing_structure_solution 'ShelXT (Sheldrick, 2015)'
_diffrn_ambient_temperature 293(2)
_diffrn_detector 'CCD plate'
_diffrn_detector_area_resol_mean 16.2312
_diffrn_detector_type Eos
_diffrn_measured_fraction_theta_full 0.999
_diffrn_measured_fraction_theta_max 0.980
_diffrn_measurement_details
;
#__ type_ start__ end____ width___ exp.time_
  1 omega  -36.00   -4.00   1.0000    2.0000
omega____ theta____ kappa____ phi______ frames
    -      -33.5000  113.0000 -168.0000 32

#__ type_ start__ end____ width___ exp.time_
  2 omega  -69.00  -42.00   1.0000    2.0000
omega____ theta____ kappa____ phi______ frames
    -      -33.5000  113.0000 -168.0000 27

#__ type_ start__ end____ width___ exp.time_
  3 omega  -45.00    8.00   1.0000    2.0000
omega____ theta____ kappa____ phi______ frames
    -      -33.5000   37.0000  -30.0000 53

#__ type_ start__ end____ width___ exp.time_
  4 omega  -38.00  -12.00   1.0000    2.0000
omega____ theta____ kappa____ phi______ frames
    -      -33.5000  -77.0000  -60.0000 26

#__ type_ start__ end____ width___ exp.time_
  5 omega   12.00   39.00   1.0000    2.0000
omega____ theta____ kappa____ phi______ frames
    -       36.4734   77.0000 -180.0000 27

#__ type_ start__ end____ width___ exp.time_
  6 omega   46.00   77.00   1.0000    2.0000
omega____ theta____ kappa____ phi______ frames
    -       36.4734  -99.0000  120.0000 31

#__ type_ start__ end____ width___ exp.time_
  7 omega   27.00   99.00   1.0000    2.0000
omega____ theta____ kappa____ phi______ frames
    -       36.4734   77.0000 -150.0000 72

#__ type_ start__ end____ width___ exp.time_
  8 omega   -1.00   35.00   1.0000    2.0000
omega____ theta____ kappa____ phi______ frames
    -       36.4734  -99.0000  120.0000 36

#__ type_ start__ end____ width___ exp.time_
  9 omega  -36.00   16.00   1.0000    2.0000
omega____ theta____ kappa____ phi______ frames
    -       36.4734  -19.0000   90.0000 52

#__ type_ start__ end____ width___ exp.time_
 10 omega   57.00  105.00   1.0000    2.0000
omega____ theta____ kappa____ phi______ frames
    -       36.4734  178.0000   90.0000 48

#__ type_ start__ end____ width___ exp.time_
 11 omega   40.00   73.00   1.0000    5.0000
omega____ theta____ kappa____ phi______ frames
    -      108.0000  -94.0000  -30.0000 33

#__ type_ start__ end____ width___ exp.time_
 12 omega   39.00   70.00   1.0000    5.0000
omega____ theta____ kappa____ phi______ frames
    -      108.0000  -30.0000  150.0000 31

#__ type_ start__ end____ width___ exp.time_
 13 omega   39.00   88.00   1.0000    5.0000
omega____ theta____ kappa____ phi______ frames
    -      108.0000  -45.0000  -60.0000 49

#__ type_ start__ end____ width___ exp.time_
 14 omega   76.00  106.00   1.0000    5.0000
omega____ theta____ kappa____ phi______ frames
    -      108.0000  -94.0000  -30.0000 30

#__ type_ start__ end____ width___ exp.time_
 15 omega   69.00  115.00   1.0000    5.0000
omega____ theta____ kappa____ phi______ frames
    -      108.0000 -111.0000 -180.0000 46

#__ type_ start__ end____ width___ exp.time_
 16 omega   41.00  100.00   1.0000    5.0000
omega____ theta____ kappa____ phi______ frames
    -      108.0000  -94.0000 -120.0000 59

#__ type_ start__ end____ width___ exp.time_
 17 omega   45.00   77.00   1.0000    5.0000
omega____ theta____ kappa____ phi______ frames
    -      108.0000  -30.0000  -30.0000 32

#__ type_ start__ end____ width___ exp.time_
 18 omega   38.00   64.00   1.0000    5.0000
omega____ theta____ kappa____ phi______ frames
    -      108.0000 -111.0000 -180.0000 26

#__ type_ start__ end____ width___ exp.time_
 19 omega   48.00   74.00   1.0000    5.0000
omega____ theta____ kappa____ phi______ frames
    -      108.0000  -94.0000   90.0000 26

#__ type_ start__ end____ width___ exp.time_
 20 omega   91.00  162.00   1.0000    5.0000
omega____ theta____ kappa____ phi______ frames
    -      108.0000   61.0000  -60.0000 71

#__ type_ start__ end____ width___ exp.time_
 21 omega   50.00   83.00   1.0000    5.0000
omega____ theta____ kappa____ phi______ frames
    -      108.0000  -30.0000 -120.0000 33

#__ type_ start__ end____ width___ exp.time_
 22 omega   93.00  157.00   1.0000    5.0000
omega____ theta____ kappa____ phi______ frames
    -      108.0000   30.0000   90.0000 64

#__ type_ start__ end____ width___ exp.time_
 23 omega  119.00  168.00   1.0000    5.0000
omega____ theta____ kappa____ phi______ frames
    -      108.0000  111.0000  -60.0000 49
;
_diffrn_measurement_device 'four-circle diffractometer'
_diffrn_measurement_device_type 'Xcalibur, Eos, Gemini'
_diffrn_measurement_method '\w scans'
_diffrn_orient_matrix_UB_11 0.0047590000
_diffrn_orient_matrix_UB_12 -0.1180519000
_diffrn_orient_matrix_UB_13 -0.0548212000
_diffrn_orient_matrix_UB_21 -0.0112281000
_diffrn_orient_matrix_UB_22 -0.1698267000
_diffrn_orient_matrix_UB_23 0.0375348000
_diffrn_orient_matrix_UB_31 -0.1636768000
_diffrn_orient_matrix_UB_32 0.0081515000
_diffrn_orient_matrix_UB_33 -0.0126350000
_diffrn_radiation_monochromator graphite
_diffrn_radiation_probe x-ray
_diffrn_radiation_type CuK\a
_diffrn_radiation_wavelength 1.54184
_diffrn_reflns_av_R_equivalents 0.0263
_diffrn_reflns_av_unetI/netI 0.0330
_diffrn_reflns_Laue_measured_fraction_full 0.999
_diffrn_reflns_Laue_measured_fraction_max 0.980
_diffrn_reflns_limit_h_max 7
_diffrn_reflns_limit_h_min -11
_diffrn_reflns_limit_k_max 8
_diffrn_reflns_limit_k_min -8
_diffrn_reflns_limit_l_max 28
_diffrn_reflns_limit_l_min -27
_diffrn_reflns_number 6385
_diffrn_reflns_point_group_measured_fraction_full 0.999
_diffrn_reflns_point_group_measured_fraction_max 0.980
_diffrn_reflns_theta_full 67.684
_diffrn_reflns_theta_max 70.781
_diffrn_reflns_theta_min 3.881
_diffrn_source 'Enhance (Cu) X-ray Source'
_exptl_absorpt_coefficient_mu 0.776
_exptl_absorpt_correction_T_max 1.00000
_exptl_absorpt_correction_T_min 0.88561
_exptl_absorpt_correction_type multi-scan
_exptl_absorpt_process_details
;
CrysAlisPro, Agilent Technologies,
Version 1.171.37.35 (release 13-08-2014 CrysAlis171 .NET)
(compiled Aug 13 2014,18:06:01)
Empirical absorption correction using spherical harmonics,
 implemented in SCALE3 ABSPACK scaling algorithm.
;
_exptl_crystal_colour colourless
_exptl_crystal_colour_primary colourless
_exptl_crystal_density_diffrn 1.368
_exptl_crystal_description prism
_exptl_crystal_F_000 688
_exptl_crystal_size_max 0.17
_exptl_crystal_size_mid 0.13
_exptl_crystal_size_min 0.1
_refine_diff_density_max 0.205
_refine_diff_density_min -0.264
_refine_diff_density_rms 0.051
_refine_ls_extinction_method none
_refine_ls_goodness_of_fit_ref 1.025
_refine_ls_hydrogen_treatment constr
_refine_ls_matrix_type full
_refine_ls_number_parameters 228
_refine_ls_number_reflns 3019
_refine_ls_number_restraints 0
_refine_ls_restrained_S_all 1.025
_refine_ls_R_factor_all 0.0609
_refine_ls_R_factor_gt 0.0473
_refine_ls_shift/su_max 0.001
_refine_ls_shift/su_mean 0.000
_refine_ls_structure_factor_coef Fsqd
_refine_ls_weighting_details 'w=1/[\s^2^(Fo^2^)+(0.0774P)^2^+0.1056P] where P=(Fo^2^+2Fc^2^)/3'
_refine_ls_weighting_scheme calc
_refine_ls_wR_factor_gt 0.1253
_refine_ls_wR_factor_ref 0.1411
_reflns_Friedel_coverage 0.000
_reflns_number_gt 2338
_reflns_number_total 3019
_reflns_threshold_expression 'I > 2\s(I)'
_cod_data_source_file d5nj04524j2.cif
_cod_data_source_block 201905122
_cod_depositor_comments 'Adding full bibliography for 7064222--7064224.cif.'
_cod_database_code 7064224
_shelx_shelxl_version_number 2014/7
_chemical_oxdiff_formula C20H20N4O4
_shelx_space_group_comment
;
The symmetry employed for this shelxl refinement is uniquely defined
by the following loop, which should always be used as a source of
symmetry information in preference to the above space-group names.
They are only intended as comments.
;
_shelx_estimated_absorpt_t_max 0.926
_shelx_estimated_absorpt_t_min 0.879
_reflns_odcompleteness_completeness 99.97
_reflns_odcompleteness_iscentric 1
_reflns_odcompleteness_theta 66.97
_olex2_refinement_description
;
1. Fixed Uiso
 At 1.2 times of:
  All C(H) groups
 At 1.5 times of:
  All C(H,H,H) groups, All O(H) groups
2.a Aromatic/amide H refined with riding coordinates:
 C1(H1), C2(H2), C3(H3), C4(H4), C13(H13), C17(H17), C18(H18), C19(H19),
 C20(H20), C21(H21)
2.b Idealised Me refined as rotating group:
 C15(H15A,H15B,H15C)
2.c Idealised tetrahedral OH refined as rotating group:
 O3(H3A)
;
_olex2_submission_special_instructions 'No special instructions were received'

loop_
_space_group_symop_operation_xyz
'x, y, z'
'-x+1/2, y+1/2, -z+1/2'
'-x, -y, -z'
'x-1/2, -y-1/2, z-1/2'

loop_
_atom_site_label
_atom_site_type_symbol
_atom_site_fract_x
_atom_site_fract_y
_atom_site_fract_z
_atom_site_U_iso_or_equiv
_atom_site_adp_type
_atom_site_occupancy
_atom_site_site_symmetry_order
_atom_site_calc_flag
_atom_site_refinement_flags_posn
_atom_site_refinement_flags_adp
_atom_site_refinement_flags_occupancy
_atom_site_disorder_assembly
_atom_site_disorder_group
C1 C 0.7322(2) 0.1999(3) 0.50753(9) 0.0529(5) Uani 1 1 d . . . . .
H1 H 0.7795 0.2252 0.5446 0.063 Uiso 1 1 calc R . . . .
C2 C 0.8080(2) 0.1367(3) 0.46402(11) 0.0636(6) Uani 1 1 d . . . . .
H2 H 0.9059 0.1201 0.4721 0.076 Uiso 1 1 calc R . . . .
C3 C 0.7394(3) 0.0979(3) 0.40862(10) 0.0654(6) Uani 1 1 d . . . . .
H3 H 0.7915 0.0552 0.3797 0.078 Uiso 1 1 calc R . . . .
C4 C 0.5949(2) 0.1221(3) 0.39612(9) 0.0584(5) Uani 1 1 d . . . . .
H4 H 0.5482 0.0964 0.3590 0.070 Uiso 1 1 calc R . . . .
C5 C 0.5201(2) 0.1858(2) 0.44026(8) 0.0461(4) Uani 1 1 d . . . . .
C6 C 0.58459(17) 0.2262(2) 0.49630(8) 0.0412(4) Uani 1 1 d . . . . .
C7 C 0.49498(16) 0.2920(2) 0.53959(7) 0.0373(4) Uani 1 1 d . . . . .
C8 C 0.34814(17) 0.3091(2) 0.52180(7) 0.0394(4) Uani 1 1 d . . . . .
C9 C 0.28817(19) 0.2693(3) 0.46204(8) 0.0495(4) Uani 1 1 d . . . . .
C10 C 0.25687(16) 0.3649(2) 0.56243(8) 0.0415(4) Uani 1 1 d . . . . .
C11 C 0.31066(16) 0.4028(2) 0.62056(7) 0.0394(4) Uani 1 1 d . . . . .
C12 C 0.45825(16) 0.3905(2) 0.63740(7) 0.0377(4) Uani 1 1 d . . . . .
C13 C 0.54790(16) 0.3350(2) 0.59712(7) 0.0398(4) Uani 1 1 d . . . . .
H13 H 0.6453 0.3266 0.6090 0.048 Uiso 1 1 calc R . . . .
C14 C 0.21248(18) 0.4679(3) 0.66305(8) 0.0479(4) Uani 1 1 d . . . . .
C15 C 0.0863(3) 0.3543(4) 0.67271(12) 0.0823(8) Uani 1 1 d . . . . .
H15A H 0.1159 0.2612 0.7005 0.123 Uiso 1 1 calc GR . . . .
H15B H 0.0468 0.3011 0.6362 0.123 Uiso 1 1 calc GR . . . .
H15C H 0.0156 0.4279 0.6876 0.123 Uiso 1 1 calc GR . . . .
C16 C 0.52352(17) 0.4282(2) 0.69858(7) 0.0398(4) Uani 1 1 d . . . . .
C17 C 0.63905(19) 0.5428(3) 0.70879(8) 0.0504(4) Uani 1 1 d . . . . .
H17 H 0.6726 0.6014 0.6775 0.060 Uiso 1 1 calc R . . . .
C18 C 0.7052(2) 0.5710(3) 0.76543(9) 0.0603(5) Uani 1 1 d . . . . .
H18 H 0.7819 0.6497 0.7720 0.072 Uiso 1 1 calc R . . . .
C19 C 0.6577(2) 0.4829(3) 0.81207(8) 0.0563(5) Uani 1 1 d . . . . .
H19 H 0.7028 0.5012 0.8500 0.068 Uiso 1 1 calc R . . . .
C20 C 0.5430(2) 0.3674(3) 0.80233(8) 0.0524(5) Uani 1 1 d . . . . .
H20 H 0.5112 0.3072 0.8337 0.063 Uiso 1 1 calc R . . . .
C21 C 0.47549(18) 0.3412(3) 0.74612(8) 0.0460(4) Uani 1 1 d . . . . .
H21 H 0.3973 0.2648 0.7399 0.055 Uiso 1 1 calc R . . . .
O1 O 0.37508(14) 0.2073(2) 0.42420(5) 0.0540(4) Uani 1 1 d . . . . .
O2 O 0.16301(15) 0.2878(3) 0.44261(6) 0.0724(5) Uani 1 1 d . . . . .
O3 O 0.11600(12) 0.3868(2) 0.54619(6) 0.0584(4) Uani 1 1 d . . . . .
H3A H 0.0978 0.3696 0.5108 0.088 Uiso 1 1 calc GR . . . .
O4 O 0.24031(15) 0.6044(2) 0.69030(7) 0.0624(4) Uani 1 1 d . . . . .

loop_
_atom_site_aniso_label
_atom_site_aniso_U_11
_atom_site_aniso_U_22
_atom_site_aniso_U_33
_atom_site_aniso_U_23
_atom_site_aniso_U_13
_atom_site_aniso_U_12
C1 0.0481(9) 0.0503(11) 0.0634(11) 0.0007(9) 0.0191(8) 0.0005(8)
C2 0.0559(11) 0.0565(13) 0.0847(15) 0.0040(11) 0.0329(10) 0.0040(9)
C3 0.0830(14) 0.0506(12) 0.0718(14) 0.0001(10) 0.0462(12) 0.0022(10)
C4 0.0799(14) 0.0501(11) 0.0503(10) -0.0019(9) 0.0279(9) -0.0010(10)
C5 0.0571(10) 0.0385(9) 0.0453(9) 0.0039(7) 0.0164(7) -0.0028(7)
C6 0.0452(8) 0.0346(8) 0.0461(9) 0.0032(7) 0.0143(7) -0.0022(7)
C7 0.0375(8) 0.0333(8) 0.0422(8) 0.0054(7) 0.0099(6) -0.0015(6)
C8 0.0399(8) 0.0379(9) 0.0404(8) 0.0018(7) 0.0047(6) -0.0025(6)
C9 0.0496(10) 0.0536(11) 0.0451(9) -0.0007(8) 0.0041(7) -0.0036(8)
C10 0.0335(7) 0.0416(9) 0.0491(9) 0.0008(7) 0.0040(6) 0.0001(6)
C11 0.0393(8) 0.0357(8) 0.0445(9) 0.0002(7) 0.0104(6) -0.0006(6)
C12 0.0394(8) 0.0339(8) 0.0404(8) 0.0025(7) 0.0072(6) -0.0023(6)
C13 0.0337(7) 0.0424(9) 0.0437(8) 0.0032(7) 0.0067(6) -0.0008(6)
C14 0.0428(9) 0.0524(11) 0.0502(9) 0.0014(9) 0.0120(7) 0.0054(8)
C15 0.0649(13) 0.099(2) 0.0918(18) -0.0146(15) 0.0434(13) -0.0202(13)
C16 0.0397(8) 0.0398(9) 0.0405(8) 0.0011(7) 0.0069(6) 0.0011(6)
C17 0.0547(10) 0.0525(11) 0.0437(9) 0.0066(8) 0.0054(7) -0.0114(8)
C18 0.0614(11) 0.0622(13) 0.0544(11) -0.0001(10) -0.0039(9) -0.0172(10)
C19 0.0634(11) 0.0624(13) 0.0410(9) -0.0019(9) -0.0022(8) 0.0044(9)
C20 0.0584(10) 0.0611(12) 0.0390(9) 0.0067(8) 0.0121(7) 0.0036(9)
C21 0.0448(8) 0.0500(10) 0.0442(9) 0.0054(8) 0.0092(7) -0.0027(7)
O1 0.0588(7) 0.0639(9) 0.0395(6) -0.0041(6) 0.0069(5) -0.0018(6)
O2 0.0522(8) 0.1088(14) 0.0524(8) -0.0114(9) -0.0088(6) 0.0075(8)
O3 0.0349(6) 0.0796(10) 0.0593(8) -0.0063(8) 0.0009(5) 0.0057(6)
O4 0.0661(8) 0.0601(9) 0.0647(9) -0.0134(7) 0.0221(7) 0.0082(7)

loop_
_atom_type_symbol
_atom_type_description
_atom_type_scat_dispersion_real
_atom_type_scat_dispersion_imag
_atom_type_scat_source
C C 0.0181 0.0091 'International Tables Vol C Tables 4.2.6.8 and 6.1.1.4'
H H 0.0000 0.0000 'International Tables Vol C Tables 4.2.6.8 and 6.1.1.4'
O O 0.0492 0.0322 'International Tables Vol C Tables 4.2.6.8 and 6.1.1.4'

loop_
_geom_angle_atom_site_label_1
_geom_angle_atom_site_label_2
_geom_angle_atom_site_label_3
_geom_angle
_geom_angle_site_symmetry_1
_geom_angle_site_symmetry_3
_geom_angle_publ_flag
C2 C1 H1 119.7 . . ?
C2 C1 C6 120.6(2) . . ?
C6 C1 H1 119.7 . . ?
C1 C2 H2 119.7 . . ?
C1 C2 C3 120.6(2) . . ?
C3 C2 H2 119.7 . . ?
C2 C3 H3 119.8 . . ?
C4 C3 C2 120.32(18) . . ?
C4 C3 H3 119.8 . . ?
C3 C4 H4 120.8 . . ?
C3 C4 C5 118.5(2) . . ?
C5 C4 H4 120.8 . . ?
C6 C5 C4 123.06(18) . . ?
O1 C5 C4 115.03(17) . . ?
O1 C5 C6 121.91(15) . . ?
C1 C6 C7 124.61(17) . . ?
C5 C6 C1 116.96(17) . . ?
C5 C6 C7 118.43(15) . . ?
C8 C7 C6 117.86(15) . . ?
C13 C7 C6 123.36(14) . . ?
C13 C7 C8 118.78(14) . . ?
C7 C8 C9 120.89(15) . . ?
C7 C8 C10 119.97(15) . . ?
C10 C8 C9 119.13(15) . . ?
O1 C9 C8 118.78(15) . . ?
O2 C9 C8 124.82(17) . . ?
O2 C9 O1 116.41(16) . . ?
C11 C10 C8 120.75(14) . . ?
O3 C10 C8 121.22(16) . . ?
O3 C10 C11 118.01(15) . . ?
C10 C11 C12 118.76(14) . . ?
C10 C11 C14 120.17(14) . . ?
C12 C11 C14 120.93(15) . . ?
C11 C12 C16 121.91(14) . . ?
C13 C12 C11 120.21(15) . . ?
C13 C12 C16 117.83(14) . . ?
C7 C13 C12 121.46(14) . . ?
C7 C13 H13 119.3 . . ?
C12 C13 H13 119.3 . . ?
C15 C14 C11 118.65(18) . . ?
O4 C14 C11 119.63(16) . . ?
O4 C14 C15 121.63(18) . . ?
C14 C15 H15A 109.5 . . ?
C14 C15 H15B 109.5 . . ?
C14 C15 H15C 109.5 . . ?
H15A C15 H15B 109.5 . . ?
H15A C15 H15C 109.5 . . ?
H15B C15 H15C 109.5 . . ?
C17 C16 C12 120.14(15) . . ?
C17 C16 C21 118.81(16) . . ?
C21 C16 C12 120.94(15) . . ?
C16 C17 H17 119.8 . . ?
C16 C17 C18 120.43(17) . . ?
C18 C17 H17 119.8 . . ?
C17 C18 H18 119.8 . . ?
C19 C18 C17 120.30(18) . . ?
C19 C18 H18 119.8 . . ?
C18 C19 H19 120.1 . . ?
C18 C19 C20 119.74(17) . . ?
C20 C19 H19 120.1 . . ?
C19 C20 H20 119.9 . . ?
C19 C20 C21 120.14(17) . . ?
C21 C20 H20 119.9 . . ?
C16 C21 H21 119.7 . . ?
C20 C21 C16 120.56(17) . . ?
C20 C21 H21 119.7 . . ?
C9 O1 C5 122.08(14) . . ?
C10 O3 H3A 109.5 . . ?

loop_
_geom_bond_atom_site_label_1
_geom_bond_atom_site_label_2
_geom_bond_distance
_geom_bond_site_symmetry_2
_geom_bond_publ_flag
C1 H1 0.9300 . ?
C1 C2 1.383(3) . ?
C1 C6 1.402(3) . ?
C2 H2 0.9300 . ?
C2 C3 1.384(3) . ?
C3 H3 0.9300 . ?
C3 C4 1.373(3) . ?
C4 H4 0.9300 . ?
C4 C5 1.390(2) . ?
C5 C6 1.386(3) . ?
C5 O1 1.385(2) . ?
C6 C7 1.468(2) . ?
C7 C8 1.404(2) . ?
C7 C13 1.390(2) . ?
C8 C9 1.449(2) . ?
C8 C10 1.410(2) . ?
C9 O1 1.350(2) . ?
C9 O2 1.220(2) . ?
C10 C11 1.396(2) . ?
C10 O3 1.3484(19) . ?
C11 C12 1.405(2) . ?
C11 C14 1.509(2) . ?
C12 C13 1.393(2) . ?
C12 C16 1.489(2) . ?
C13 H13 0.9300 . ?
C14 C15 1.501(3) . ?
C14 O4 1.205(2) . ?
C15 H15A 0.9600 . ?
C15 H15B 0.9600 . ?
C15 H15C 0.9600 . ?
C16 C17 1.383(2) . ?
C16 C21 1.393(2) . ?
C17 H17 0.9300 . ?
C17 C18 1.387(3) . ?
C18 H18 0.9300 . ?
C18 C19 1.378(3) . ?
C19 H19 0.9300 . ?
C19 C20 1.380(3) . ?
C20 H20 0.9300 . ?
C20 C21 1.381(2) . ?
C21 H21 0.9300 . ?
O3 H3A 0.8200 . ?

loop_
_geom_hbond_atom_site_label_D
_geom_hbond_atom_site_label_H
_geom_hbond_atom_site_label_A
_geom_hbond_distance_DH
_geom_hbond_distance_HA
_geom_hbond_distance_DA
_geom_hbond_angle_DHA
_geom_hbond_site_symmetry_A
O3 H3A O2 0.82 1.85 2.581(2) 146.8 .

loop_
_geom_torsion_atom_site_label_1
_geom_torsion_atom_site_label_2
_geom_torsion_atom_site_label_3
_geom_torsion_atom_site_label_4
_geom_torsion
_geom_torsion_site_symmetry_1
_geom_torsion_site_symmetry_2
_geom_torsion_site_symmetry_3
_geom_torsion_site_symmetry_4
_geom_torsion_publ_flag
C1 C2 C3 C4 0.1(3) . . . . ?
C1 C6 C7 C8 -179.18(17) . . . . ?
C1 C6 C7 C13 -0.2(3) . . . . ?
C2 C1 C6 C5 0.1(3) . . . . ?
C2 C1 C6 C7 179.74(18) . . . . ?
C2 C3 C4 C5 -0.1(3) . . . . ?
C3 C4 C5 C6 0.1(3) . . . . ?
C3 C4 C5 O1 179.74(18) . . . . ?
C4 C5 C6 C1 -0.1(3) . . . . ?
C4 C5 C6 C7 -179.74(17) . . . . ?
C4 C5 O1 C9 -179.49(18) . . . . ?
C5 C6 C7 C8 0.4(2) . . . . ?
C5 C6 C7 C13 179.38(16) . . . . ?
C6 C1 C2 C3 -0.2(3) . . . . ?
C6 C5 O1 C9 0.2(3) . . . . ?
C6 C7 C8 C9 -2.2(2) . . . . ?
C6 C7 C8 C10 177.49(15) . . . . ?
C6 C7 C13 C12 -177.54(15) . . . . ?
C7 C8 C9 O1 3.0(3) . . . . ?
C7 C8 C9 O2 -176.86(19) . . . . ?
C7 C8 C10 C11 -0.3(3) . . . . ?
C7 C8 C10 O3 178.31(16) . . . . ?
C8 C7 C13 C12 1.4(2) . . . . ?
C8 C9 O1 C5 -2.0(3) . . . . ?
C8 C10 C11 C12 2.2(3) . . . . ?
C8 C10 C11 C14 178.08(16) . . . . ?
C9 C8 C10 C11 179.40(16) . . . . ?
C9 C8 C10 O3 -2.0(3) . . . . ?
C10 C8 C9 O1 -176.69(16) . . . . ?
C10 C8 C9 O2 3.4(3) . . . . ?
C10 C11 C12 C13 -2.4(2) . . . . ?
C10 C11 C12 C16 -179.79(15) . . . . ?
C10 C11 C14 C15 56.8(3) . . . . ?
C10 C11 C14 O4 -126.6(2) . . . . ?
C11 C12 C13 C7 0.5(3) . . . . ?
C11 C12 C16 C17 -130.71(18) . . . . ?
C11 C12 C16 C21 53.2(2) . . . . ?
C12 C11 C14 C15 -127.4(2) . . . . ?
C12 C11 C14 O4 49.1(3) . . . . ?
C12 C16 C17 C18 -176.50(18) . . . . ?
C12 C16 C21 C20 175.45(17) . . . . ?
C13 C7 C8 C9 178.78(16) . . . . ?
C13 C7 C8 C10 -1.5(2) . . . . ?
C13 C12 C16 C17 51.8(2) . . . . ?
C13 C12 C16 C21 -124.28(18) . . . . ?
C14 C11 C12 C13 -178.16(16) . . . . ?
C14 C11 C12 C16 4.4(3) . . . . ?
C16 C12 C13 C7 178.07(15) . . . . ?
C16 C17 C18 C19 1.0(3) . . . . ?
C17 C16 C21 C20 -0.7(3) . . . . ?
C17 C18 C19 C20 -0.6(3) . . . . ?
C18 C19 C20 C21 -0.4(3) . . . . ?
C19 C20 C21 C16 1.1(3) . . . . ?
C21 C16 C17 C18 -0.3(3) . . . . ?
O1 C5 C6 C1 -179.73(16) . . . . ?
O1 C5 C6 C7 0.6(3) . . . . ?
O2 C9 O1 C5 177.93(18) . . . . ?
O3 C10 C11 C12 -176.42(16) . . . . ?
O3 C10 C11 C14 -0.6(3) . . . . ?
